data_7055965
loop_
_publ_author_name
'Dodds, Christopher A.'
'Hobday, Claire L.'
'Kennedy, Alan R.'
'McKellar, Scott C.'
'Smillie, Katy'
'Walls, Aiden'

_publ_section_title
;
 Ag(i) bipyridyl coordination polymers containing functional anions
;
_journal_issue 4
_journal_name_full 'New J. Chem.'
_journal_page_first 1574
_journal_paper_doi 10.1039/C6NJ03555H
_journal_volume 41
_journal_year 2017
_chemical_formula_sum 'C25 H19 Ag N6 O3'
_chemical_formula_weight 559.33
_chemical_name_systematic
;
 ?
;
_space_group_IT_number 2
_symmetry_cell_setting triclinic
_symmetry_space_group_name_Hall '-P 1'
_symmetry_space_group_name_H-M 'P -1'
_atom_sites_solution_hydrogens geom
_atom_sites_solution_primary direct
_atom_sites_solution_secondary difmap
_audit_creation_method SHELXL-97
_audit_update_record
;
2016-11-14 deposited with the CCDC.
2017-01-19 downloaded from the CCDC.
;
_cell_angle_alpha 67.835(10)
_cell_angle_beta 82.451(7)
_cell_angle_gamma 76.606(8)
_cell_formula_units_Z 2
_cell_length_a 7.1538(5)
_cell_length_b 12.9587(15)
_cell_length_c 13.2859(14)
_cell_measurement_reflns_used 3684
_cell_measurement_temperature 123(2)
_cell_measurement_theta_max 72.7282
_cell_measurement_theta_min 4.1596
_cell_volume 1108.3(2)
_computing_cell_refinement CrysalisPro
_computing_data_collection CrysalisPro
_computing_data_reduction CrysalisPro
_computing_molecular_graphics MERCURY
_computing_publication_material SHELXL
_computing_structure_refinement 'SHELXL-97 (Sheldrick, 2008)'
_computing_structure_solution SIR92
_diffrn_ambient_temperature 123(2)
_diffrn_measured_fraction_theta_full 0.996
_diffrn_measured_fraction_theta_max 0.996
_diffrn_measurement_device_type 'Oxford Diffraction Gemini S'
_diffrn_measurement_method 'omega scans'
_diffrn_radiation_monochromator graphite
_diffrn_radiation_source 'fine-focus sealed tube'
_diffrn_radiation_type CuK\a
_diffrn_radiation_wavelength 1.54180
_diffrn_reflns_av_R_equivalents 0.0000
_diffrn_reflns_av_sigmaI/netI 0.0619
_diffrn_reflns_limit_h_max 8
_diffrn_reflns_limit_h_min -8
_diffrn_reflns_limit_k_max 15
_diffrn_reflns_limit_k_min -15
_diffrn_reflns_limit_l_max 16
_diffrn_reflns_limit_l_min -16
_diffrn_reflns_number 10036
_diffrn_reflns_theta_full 69.96
_diffrn_reflns_theta_max 69.96
_diffrn_reflns_theta_min 4.16
_exptl_absorpt_coefficient_mu 7.653
_exptl_absorpt_correction_T_max 1.00000
_exptl_absorpt_correction_T_min 0.82796
_exptl_absorpt_correction_type multi-scan
_exptl_absorpt_process_details
;
CrysAlisPro, Agilent Technologies,
Version 1.171.34.46 (release 25-11-2010 CrysAlis171 .NET)
(compiled Nov 25 2010,17:55:46)
Empirical absorption correction using spherical harmonics,
 implemented in SCALE3 ABSPACK scaling algorithm.
;
_exptl_crystal_colour yellow-orange
_exptl_crystal_density_diffrn 1.676
_exptl_crystal_density_method 'not measured'
_exptl_crystal_description bar
_exptl_crystal_F_000 564
_exptl_crystal_size_max 0.30
_exptl_crystal_size_mid 0.08
_exptl_crystal_size_min 0.02
_refine_diff_density_max 3.063
_refine_diff_density_min -1.404
_refine_diff_density_rms 0.242
_refine_ls_extinction_method none
_refine_ls_goodness_of_fit_ref 1.066
_refine_ls_hydrogen_treatment constr
_refine_ls_matrix_type full
_refine_ls_number_parameters 318
_refine_ls_number_reflns 10038
_refine_ls_number_restraints 0
_refine_ls_restrained_S_all 1.066
_refine_ls_R_factor_all 0.1149
_refine_ls_R_factor_gt 0.1044
_refine_ls_shift/su_max 0.000
_refine_ls_shift/su_mean 0.000
_refine_ls_structure_factor_coef Fsqd
_refine_ls_weighting_details 'calc w=1/[\s^2^(Fo^2^)+(0.1448P)^2^+16.6127P] where P=(Fo^2^+2Fc^2^)/3'
_refine_ls_weighting_scheme calc
_refine_ls_wR_factor_gt 0.2873
_refine_ls_wR_factor_ref 0.2934
_reflns_number_gt 8612
_reflns_number_total 10038
_reflns_threshold_expression I>2\s(I)
_cod_data_source_file c6nj03555h2.cif
_cod_data_source_block claire1twin_twin1_hklf4
_cod_depositor_comments 'Adding full bibliography for 7055960--7055969.cif.'
_cod_original_cell_volume 1108.29(19)
_cod_original_sg_symbol_H-M P-1
_cod_database_code 7055965

loop_
_symmetry_equiv_pos_as_xyz
'x, y, z'
'-x, -y, -z'

loop_
_atom_site_label
_atom_site_type_symbol
_atom_site_fract_x
_atom_site_fract_y
_atom_site_fract_z
_atom_site_U_iso_or_equiv
_atom_site_adp_type
_atom_site_occupancy
_atom_site_symmetry_multiplicity
_atom_site_calc_flag
_atom_site_refinement_flags
Ag1 Ag 0.71807(10) 0.04551(5) 0.40408(5) 0.0340(2) Uani 1 1 d .
O1 O 0.6907(8) -0.0873(5) 0.5821(4) 0.0335(13) Uani 1 1 d .
O2 O 0.8235(9) 0.0245(5) 0.6306(5) 0.0403(15) Uani 1 1 d .
O3 O 0.9133(9) -0.0337(5) 0.8229(5) 0.0358(14) Uani 1 1 d .
H3 H 0.8820 0.0107 0.7600 0.054 Uiso 1 1 calc R
N1 N 0.7638(9) -0.4596(6) 0.9132(5) 0.0279(15) Uani 1 1 d .
N2 N 0.7613(10) -0.4896(6) 0.8341(5) 0.0292(15) Uani 1 1 d .
N3 N 0.6844(10) -0.0897(5) 0.3425(6) 0.0284(15) Uani 1 1 d .
N4 N 0.5093(10) -0.4526(6) 0.4524(6) 0.0307(15) Uani 1 1 d .
N5 N 0.7689(9) 0.2198(5) 0.3540(5) 0.0239(14) Uani 1 1 d .
N6 N 0.9716(9) 0.4931(5) 0.4538(5) 0.0249(14) Uani 1 1 d .
C1 C 0.7643(11) -0.0661(7) 0.6487(7) 0.0302(18) Uani 1 1 d .
C2 C 0.7935(11) -0.1574(7) 0.7610(6) 0.0231(16) Uani 1 1 d .
C3 C 0.8662(11) -0.1315(7) 0.8427(6) 0.0262(17) Uani 1 1 d .
C4 C 0.8902(11) -0.2157(7) 0.9451(6) 0.0279(17) Uani 1 1 d .
H4 H 0.9354 -0.2005 1.0012 0.033 Uiso 1 1 calc R
C5 C 0.8502(12) -0.3189(7) 0.9663(6) 0.0308(18) Uani 1 1 d .
H5 H 0.8660 -0.3744 1.0375 0.037 Uiso 1 1 calc R
C6 C 0.7851(11) -0.3467(7) 0.8847(6) 0.0265(17) Uani 1 1 d .
C7 C 0.7560(11) -0.2629(6) 0.7826(6) 0.0227(15) Uani 1 1 d .
H7 H 0.7097 -0.2787 0.7272 0.027 Uiso 1 1 calc R
C8 C 0.7401(11) -0.6031(7) 0.8658(6) 0.0277(17) Uani 1 1 d .
C9 C 0.8233(12) -0.6600(7) 0.7971(6) 0.0307(18) Uani 1 1 d .
H9 H 0.8800 -0.6203 0.7287 0.037 Uiso 1 1 calc R
C10 C 0.8251(12) -0.7765(7) 0.8275(7) 0.0315(18) Uani 1 1 d .
H10 H 0.8910 -0.8170 0.7825 0.038 Uiso 1 1 calc R
C11 C 0.7305(12) -0.8312(7) 0.9230(7) 0.0317(18) Uani 1 1 d .
H11 H 0.7309 -0.9099 0.9439 0.038 Uiso 1 1 calc R
C12 C 0.6340(12) -0.7725(7) 0.9894(7) 0.0292(18) Uani 1 1 d .
H12 H 0.5633 -0.8096 1.0535 0.035 Uiso 1 1 calc R
C13 C 0.6425(12) -0.6595(7) 0.9609(6) 0.0296(18) Uani 1 1 d .
H13 H 0.5805 -0.6196 1.0072 0.035 Uiso 1 1 calc R
C14 C 0.6379(12) -0.1864(7) 0.4162(7) 0.0322(18) Uani 1 1 d .
H14 H 0.6334 -0.1973 0.4913 0.039 Uiso 1 1 calc R
C15 C 0.5959(12) -0.2713(7) 0.3868(7) 0.0297(18) Uani 1 1 d .
C16 C 0.5986(11) -0.2529(7) 0.2753(7) 0.0327(19) Uani 1 1 d .
H16 H 0.5684 -0.3077 0.2519 0.039 Uiso 1 1 calc R
C17 C 0.6452(13) -0.1551(8) 0.2020(8) 0.041(2) Uani 1 1 d .
H17 H 0.6486 -0.1409 0.1263 0.049 Uiso 1 1 calc R
C18 C 0.6875(12) -0.0767(7) 0.2379(7) 0.0335(19) Uani 1 1 d .
H18 H 0.7208 -0.0094 0.1849 0.040 Uiso 1 1 calc R
C19 C 0.5601(11) -0.3759(7) 0.4742(7) 0.0293(18) Uani 1 1 d .
H19 H 0.5749 -0.3865 0.5477 0.035 Uiso 1 1 calc R
C20 C 0.8412(11) 0.2530(7) 0.4221(6) 0.0265(17) Uani 1 1 d .
H20 H 0.8744 0.1990 0.4922 0.032 Uiso 1 1 calc R
C21 C 0.8698(10) 0.3638(6) 0.3945(6) 0.0221(16) Uani 1 1 d .
C22 C 0.8276(11) 0.4407(7) 0.2902(6) 0.0263(16) Uani 1 1 d .
H22 H 0.8467 0.5164 0.2681 0.032 Uiso 1 1 calc R
C23 C 0.7577(12) 0.4054(7) 0.2195(6) 0.0318(18) Uani 1 1 d .
H23 H 0.7275 0.4564 0.1478 0.038 Uiso 1 1 calc R
C24 C 0.7324(11) 0.2948(7) 0.2545(6) 0.0264(16) Uani 1 1 d .
H24 H 0.6862 0.2709 0.2047 0.032 Uiso 1 1 calc R
C25 C 0.9419(10) 0.3936(6) 0.4753(6) 0.0232(16) Uani 1 1 d .
H25 H 0.9674 0.3377 0.5456 0.028 Uiso 1 1 calc R

loop_
_atom_site_aniso_label
_atom_site_aniso_U_11
_atom_site_aniso_U_22
_atom_site_aniso_U_33
_atom_site_aniso_U_23
_atom_site_aniso_U_13
_atom_site_aniso_U_12
Ag1 0.0546(4) 0.0214(3) 0.0319(3) -0.0082(2) -0.0090(3) -0.0176(3)
O1 0.044(4) 0.033(3) 0.026(3) -0.005(2) -0.007(2) -0.019(3)
O2 0.057(4) 0.027(3) 0.040(3) -0.008(3) -0.013(3) -0.017(3)
O3 0.055(4) 0.019(3) 0.040(3) -0.011(3) -0.008(3) -0.013(3)
N1 0.031(4) 0.026(4) 0.028(3) -0.012(3) -0.005(3) -0.003(3)
N2 0.039(4) 0.025(4) 0.027(3) -0.008(3) 0.000(3) -0.016(3)
N3 0.033(4) 0.012(3) 0.042(4) -0.010(3) -0.004(3) -0.005(3)
N4 0.029(4) 0.020(3) 0.047(4) -0.018(3) 0.001(3) -0.004(3)
N5 0.030(4) 0.015(3) 0.029(3) -0.007(3) 0.000(3) -0.011(3)
N6 0.029(4) 0.021(3) 0.032(3) -0.018(3) -0.003(3) -0.003(3)
C1 0.026(4) 0.023(4) 0.048(5) -0.018(4) 0.000(3) -0.008(3)
C2 0.019(4) 0.026(4) 0.031(4) -0.014(3) -0.002(3) -0.010(3)
C3 0.028(4) 0.026(4) 0.031(4) -0.014(3) -0.001(3) -0.011(3)
C4 0.033(5) 0.028(4) 0.026(4) -0.011(3) -0.006(3) -0.007(3)
C5 0.036(5) 0.033(5) 0.028(4) -0.013(4) 0.001(3) -0.015(4)
C6 0.030(4) 0.025(4) 0.025(4) -0.007(3) -0.004(3) -0.009(3)
C7 0.024(4) 0.017(4) 0.029(4) -0.011(3) -0.001(3) -0.003(3)
C8 0.034(5) 0.025(4) 0.025(4) -0.006(3) -0.004(3) -0.012(3)
C9 0.038(5) 0.030(5) 0.031(4) -0.013(4) -0.005(3) -0.013(4)
C10 0.036(5) 0.025(4) 0.038(4) -0.017(4) -0.007(3) -0.003(4)
C11 0.030(4) 0.024(4) 0.042(5) -0.013(4) -0.006(3) -0.004(3)
C12 0.032(4) 0.023(4) 0.037(4) -0.012(4) -0.003(3) -0.012(3)
C13 0.035(5) 0.024(4) 0.032(4) -0.010(3) 0.001(3) -0.014(4)
C14 0.038(5) 0.027(4) 0.038(4) -0.013(4) -0.003(4) -0.015(4)
C15 0.028(4) 0.021(4) 0.047(5) -0.016(4) -0.004(4) -0.008(3)
C16 0.027(4) 0.030(5) 0.049(5) -0.023(4) -0.002(4) -0.007(4)
C17 0.044(6) 0.045(6) 0.045(5) -0.027(5) -0.003(4) -0.010(4)
C18 0.033(5) 0.026(4) 0.041(5) -0.008(4) -0.007(4) -0.008(4)
C19 0.030(4) 0.018(4) 0.043(5) -0.014(4) -0.002(3) -0.005(3)
C20 0.029(4) 0.028(4) 0.022(4) -0.009(3) 0.001(3) -0.005(3)
C21 0.019(4) 0.025(4) 0.031(4) -0.019(3) 0.004(3) -0.006(3)
C22 0.025(4) 0.022(4) 0.034(4) -0.011(3) 0.004(3) -0.011(3)
C23 0.045(5) 0.021(4) 0.027(4) -0.002(3) -0.005(3) -0.010(4)
C24 0.030(4) 0.025(4) 0.031(4) -0.014(3) -0.007(3) -0.008(3)
C25 0.025(4) 0.020(4) 0.025(4) -0.009(3) -0.001(3) -0.005(3)

loop_
_atom_type_symbol
_atom_type_description
_atom_type_scat_dispersion_real
_atom_type_scat_dispersion_imag
_atom_type_scat_source
Ag Ag 0.1306 4.2820 'International Tables Vol C Tables 4.2.6.8 and 6.1.1.4'
O O 0.0492 0.0322 'International Tables Vol C Tables 4.2.6.8 and 6.1.1.4'
N N 0.0311 0.0180 'International Tables Vol C Tables 4.2.6.8 and 6.1.1.4'
C C 0.0181 0.0091 'International Tables Vol C Tables 4.2.6.8 and 6.1.1.4'
H H 0.0000 0.0000 'International Tables Vol C Tables 4.2.6.8 and 6.1.1.4'

loop_
_geom_angle_atom_site_label_1
_geom_angle_atom_site_label_2
_geom_angle_atom_site_label_3
_geom_angle
_geom_angle_site_symmetry_3
N5 Ag1 N3 144.2(2) .
N5 Ag1 O1 128.0(2) .
N3 Ag1 O1 87.7(2) .
C1 O1 Ag1 112.5(5) .
C3 O3 H3 109.5 .
N2 N1 C6 114.7(6) .
N1 N2 C8 113.2(6) .
C18 N3 C14 117.0(7) .
C18 N3 Ag1 124.9(5) .
C14 N3 Ag1 117.7(5) .
C19 N4 N4 111.1(8) 2_646
C24 N5 C20 117.7(6) .
C24 N5 Ag1 121.1(5) .
C20 N5 Ag1 121.1(5) .
C25 N6 N6 112.4(8) 2_766
O1 C1 O2 125.4(8) .
O1 C1 C2 117.5(7) .
O2 C1 C2 117.1(7) .
C7 C2 C3 121.0(7) .
C7 C2 C1 120.5(7) .
C3 C2 C1 118.5(7) .
O3 C3 C4 119.9(7) .
O3 C3 C2 122.4(7) .
C4 C3 C2 117.7(7) .
C5 C4 C3 121.0(7) .
C5 C4 H4 119.5 .
C3 C4 H4 119.5 .
C4 C5 C6 121.7(8) .
C4 C5 H5 119.1 .
C6 C5 H5 119.1 .
C7 C6 N1 125.0(7) .
C7 C6 C5 118.1(7) .
N1 C6 C5 116.8(7) .
C2 C7 C6 120.5(7) .
C2 C7 H7 119.8 .
C6 C7 H7 119.8 .
C9 C8 C13 119.2(8) .
C9 C8 N2 116.8(7) .
C13 C8 N2 124.0(7) .
C8 C9 C10 120.5(8) .
C8 C9 H9 119.8 .
C10 C9 H9 119.8 .
C11 C10 C9 119.2(8) .
C11 C10 H10 120.4 .
C9 C10 H10 120.4 .
C10 C11 C12 120.7(8) .
C10 C11 H11 119.7 .
C12 C11 H11 119.7 .
C13 C12 C11 119.1(8) .
C13 C12 H12 120.4 .
C11 C12 H12 120.4 .
C12 C13 C8 121.1(8) .
C12 C13 H13 119.5 .
C8 C13 H13 119.5 .
N3 C14 C15 122.8(8) .
N3 C14 H14 118.6 .
C15 C14 H14 118.6 .
C14 C15 C16 118.1(7) .
C14 C15 C19 117.9(7) .
C16 C15 C19 124.0(7) .
C17 C16 C15 118.5(8) .
C17 C16 H16 120.8 .
C15 C16 H16 120.8 .
C16 C17 C18 119.8(8) .
C16 C17 H17 120.1 .
C18 C17 H17 120.1 .
N3 C18 C17 123.9(8) .
N3 C18 H18 118.0 .
C17 C18 H18 118.0 .
N4 C19 C15 120.5(8) .
N4 C19 H19 119.8 .
C15 C19 H19 119.8 .
N5 C20 C21 122.8(7) .
N5 C20 H20 118.6 .
C21 C20 H20 118.6 .
C22 C21 C20 118.0(7) .
C22 C21 C25 123.0(7) .
C20 C21 C25 119.1(7) .
C23 C22 C21 119.0(7) .
C23 C22 H22 120.5 .
C21 C22 H22 120.5 .
C22 C23 C24 118.8(7) .
C22 C23 H23 120.6 .
C24 C23 H23 120.6 .
N5 C24 C23 123.7(7) .
N5 C24 H24 118.2 .
C23 C24 H24 118.2 .
N6 C25 C21 121.4(7) .
N6 C25 H25 119.3 .
C21 C25 H25 119.3 .

loop_
_geom_bond_atom_site_label_1
_geom_bond_atom_site_label_2
_geom_bond_distance
_geom_bond_site_symmetry_2
Ag1 N5 2.205(6) .
Ag1 N3 2.264(6) .
Ag1 O1 2.358(5) .
O1 C1 1.228(10) .
O2 C1 1.267(9) .
O3 C3 1.309(9) .
O3 H3 0.8400 .
N1 N2 1.253(9) .
N1 C6 1.405(10) .
N2 C8 1.409(10) .
N3 C18 1.333(11) .
N3 C14 1.350(10) .
N4 C19 1.271(10) .
N4 N4 1.409(14) 2_646
N5 C24 1.328(10) .
N5 C20 1.338(10) .
N6 C25 1.273(10) .
N6 N6 1.427(12) 2_766
C1 C2 1.517(11) .
C2 C7 1.370(10) .
C2 C3 1.438(10) .
C3 C4 1.387(11) .
C4 C5 1.349(11) .
C4 H4 0.9500 .
C5 C6 1.424(11) .
C5 H5 0.9500 .
C6 C7 1.386(11) .
C7 H7 0.9500 .
C8 C9 1.375(11) .
C8 C13 1.388(11) .
C9 C10 1.405(11) .
C9 H9 0.9500 .
C10 C11 1.374(12) .
C10 H10 0.9500 .
C11 C12 1.392(12) .
C11 H11 0.9500 .
C12 C13 1.381(11) .
C12 H12 0.9500 .
C13 H13 0.9500 .
C14 C15 1.401(11) .
C14 H14 0.9500 .
C15 C16 1.407(12) .
C15 C19 1.465(11) .
C16 C17 1.358(13) .
C16 H16 0.9500 .
C17 C18 1.377(12) .
C17 H17 0.9500 .
C18 H18 0.9500 .
C19 H19 0.9500 .
C20 C21 1.399(11) .
C20 H20 0.9500 .
C21 C22 1.391(11) .
C21 C25 1.455(10) .
C22 C23 1.377(11) .
C22 H22 0.9500 .
C23 C24 1.378(11) .
C23 H23 0.9500 .
C24 H24 0.9500 .
C25 H25 0.9500 .

loop_
_geom_torsion_atom_site_label_1
_geom_torsion_atom_site_label_2
_geom_torsion_atom_site_label_3
_geom_torsion_atom_site_label_4
_geom_torsion
_geom_torsion_site_symmetry_1
N5 Ag1 O1 C1 -21.0(7) .
N3 Ag1 O1 C1 156.7(6) .
C6 N1 N2 C8 179.9(7) .
N5 Ag1 N3 C18 -2.3(9) .
O1 Ag1 N3 C18 -179.1(7) .
N5 Ag1 N3 C14 -175.0(5) .
O1 Ag1 N3 C14 8.1(6) .
N3 Ag1 N5 C24 21.6(8) .
O1 Ag1 N5 C24 -162.4(5) .
N3 Ag1 N5 C20 -157.1(5) .
O1 Ag1 N5 C20 18.9(7) .
Ag1 O1 C1 O2 10.2(11) .
Ag1 O1 C1 C2 -167.6(5) .
O1 C1 C2 C7 6.3(12) .
O2 C1 C2 C7 -171.7(7) .
O1 C1 C2 C3 -175.4(7) .
O2 C1 C2 C3 6.6(11) .
C7 C2 C3 O3 176.2(7) .
C1 C2 C3 O3 -2.1(12) .
C7 C2 C3 C4 -2.3(12) .
C1 C2 C3 C4 179.4(7) .
O3 C3 C4 C5 -177.2(8) .
C2 C3 C4 C5 1.3(12) .
C3 C4 C5 C6 1.0(13) .
N2 N1 C6 C7 16.6(11) .
N2 N1 C6 C5 -160.3(7) .
C4 C5 C6 C7 -2.5(12) .
C4 C5 C6 N1 174.7(7) .
C3 C2 C7 C6 0.9(12) .
C1 C2 C7 C6 179.1(7) .
N1 C6 C7 C2 -175.4(7) .
C5 C6 C7 C2 1.5(12) .
N1 N2 C8 C9 -149.9(7) .
N1 N2 C8 C13 29.7(11) .
C13 C8 C9 C10 -5.8(12) .
N2 C8 C9 C10 173.8(7) .
C8 C9 C10 C11 4.7(12) .
C9 C10 C11 C12 -0.1(12) .
C10 C11 C12 C13 -3.2(12) .
C11 C12 C13 C8 2.1(12) .
C9 C8 C13 C12 2.4(12) .
N2 C8 C13 C12 -177.2(7) .
C18 N3 C14 C15 0.6(12) .
Ag1 N3 C14 C15 173.9(6) .
N3 C14 C15 C16 -1.5(13) .
N3 C14 C15 C19 175.9(7) .
C14 C15 C16 C17 1.3(12) .
C19 C15 C16 C17 -176.0(8) .
C15 C16 C17 C18 -0.3(13) .
C14 N3 C18 C17 0.4(12) .
Ag1 N3 C18 C17 -172.3(7) .
C16 C17 C18 N3 -0.6(14) .
N4 N4 C19 C15 177.5(8) 2_646
C14 C15 C19 N4 175.5(8) .
C16 C15 C19 N4 -7.3(13) .
C24 N5 C20 C21 3.3(11) .
Ag1 N5 C20 C21 -177.9(5) .
N5 C20 C21 C22 -2.5(11) .
N5 C20 C21 C25 177.6(7) .
C20 C21 C22 C23 0.8(11) .
C25 C21 C22 C23 -179.2(7) .
C21 C22 C23 C24 -0.2(12) .
C20 N5 C24 C23 -2.6(12) .
Ag1 N5 C24 C23 178.6(6) .
C22 C23 C24 N5 1.1(13) .
N6 N6 C25 C21 175.7(7) 2_766
C22 C21 C25 N6 -0.5(12) .
C20 C21 C25 N6 179.5(7) .
